data_4345029
loop_
_publ_author_name
'Liu, Jinyong'
'Su, Xiaoge'
'Han, Mengwei'
'Wu, Dimao'
'Gray, Danielle L.'
'Shapley, John R.'
'Werth, Charles J.'
'Strathmann, Timothy J.'

_publ_section_title
;
 Ligand Design for Isomer-Selective Oxorhenium(V) Complex Synthesis.
;
_journal_issue 3
_journal_name_full 'Inorganic chemistry'
_journal_page_first 1757
_journal_page_last 1769
_journal_paper_doi 10.1021/acs.inorgchem.6b03076
_journal_volume 56
_journal_year 2017
_chemical_absolute_configuration ad
_chemical_formula_moiety 'C20 H20 Cl N2 O5 Re'
_chemical_formula_sum 'C20 H20 Cl N2 O5 Re'
_chemical_formula_weight 590.03
_chemical_name_systematic
; 
? 
;
_space_group_IT_number 19
_symmetry_cell_setting orthorhombic
_symmetry_space_group_name_Hall 'P 2ac 2ab'
_symmetry_space_group_name_H-M 'P 21 21 21'
_atom_sites_solution_hydrogens geom
_atom_sites_solution_primary direct
_atom_sites_solution_secondary difmap
_audit_creation_method SHELXL-97
_audit_update_record
; 
? 
;
_cell_angle_alpha 90.00
_cell_angle_beta 90.00
_cell_angle_gamma 90.00
_cell_formula_units_Z 4
_cell_length_a 7.9530(6)
_cell_length_b 15.1091(12)
_cell_length_c 16.3803(12)
_cell_measurement_reflns_used 5964
_cell_measurement_temperature 193(2)
_cell_measurement_theta_max 26.93
_cell_measurement_theta_min 2.49
_cell_volume 1968.3(3)
_computing_cell_refinement 'SAINT V7.23A (Bruker, 2005)'
_computing_data_collection 'SMART V5.625 (Bruker, 2001)'
_computing_data_reduction
; 
SAINT V7.23A, XPREP V2005/2, SADABS V2007/4, TWINABS V2007/5 
(Bruker, 2005 & 2007) 
;
_computing_molecular_graphics
; 
SHELXTL V6.12 (Bruker, 2005), CrystalMaker v2.1.3 (CrystalMaker, 1994) 
;
_computing_publication_material 'XCIF V6.12 (Bruker, 2005)'
_computing_structure_refinement 'SHELXTL V6.12 (Bruker, 2005)'
_computing_structure_solution 'SHELXTL V6.12 (Bruker, 2005)'
_diffrn_ambient_temperature 193(2)
_diffrn_measured_fraction_theta_full 0.996
_diffrn_measured_fraction_theta_max 0.996
_diffrn_measurement_device 'Siemens Platform/CCD'
_diffrn_measurement_method 'profile data from \w scans'
_diffrn_radiation_monochromator graphite
_diffrn_radiation_source 'normal-focus sealed tube'
_diffrn_radiation_type MoK\a
_diffrn_radiation_wavelength 0.71073
_diffrn_radiation_wavelength_id bm69t2as
_diffrn_reflns_av_R_equivalents 0.0571
_diffrn_reflns_av_sigmaI/netI 0.0390
_diffrn_reflns_limit_h_max 10
_diffrn_reflns_limit_h_min -10
_diffrn_reflns_limit_k_max 19
_diffrn_reflns_limit_k_min -19
_diffrn_reflns_limit_l_max 20
_diffrn_reflns_limit_l_min -21
_diffrn_reflns_number 24754
_diffrn_reflns_theta_full 27.29
_diffrn_reflns_theta_max 27.29
_diffrn_reflns_theta_min 1.83
_exptl_absorpt_coefficient_mu 6.345
_exptl_absorpt_correction_T_max 0.5401
_exptl_absorpt_correction_T_min 0.3485
_exptl_absorpt_correction_type integration
_exptl_absorpt_process_details 'SHELXTL/XPREP V2005/2 (Bruker, 2005)'
_exptl_crystal_colour green
_exptl_crystal_density_diffrn 1.991
_exptl_crystal_density_method 'not measured'
_exptl_crystal_description Prism
_exptl_crystal_F_000 1144
_exptl_crystal_id bm69t2as
_exptl_crystal_preparation
; 
The data crystal was mounted using oil (Parantone-N, Exxon) to a 
0.3 mm cryo-loop (Hampton Research) with the (-1 -2 -2) scattering 
planes roughly normal to the spindle axis. 
;
_exptl_crystal_size_max 0.226
_exptl_crystal_size_mid 0.214
_exptl_crystal_size_min 0.136
_refine_diff_density_max 0.810
_refine_diff_density_min -0.675
_refine_diff_density_rms 0.104
_refine_ls_abs_structure_details 'Flack (1983),  1885 Friedels'
_refine_ls_abs_structure_Flack 0.007(9)
_refine_ls_extinction_method none
_refine_ls_goodness_of_fit_ref 1.033
_refine_ls_hydrogen_treatment noref
_refine_ls_matrix_type full
_refine_ls_number_parameters 262
_refine_ls_number_reflns 4412
_refine_ls_number_restraints 0
_refine_ls_restrained_S_all 1.033
_refine_ls_R_factor_all 0.0289
_refine_ls_R_factor_gt 0.0258
_refine_ls_shift/su_max 0.001
_refine_ls_shift/su_mean 0.000
_refine_ls_structure_factor_coef Fsqd
_refine_ls_weighting_details 'calc w=1/[\s^2^(Fo^2^)+(0.0239P)^2^+0.0835P] where P=(Fo^2^+2Fc^2^)/3'
_refine_ls_weighting_scheme calc
_refine_ls_wR_factor_gt 0.0574
_refine_ls_wR_factor_ref 0.0588
_reflns_number_gt 4114
_reflns_number_total 4412
_reflns_threshold_expression >2sigma(I)
_cod_data_source_file ic6b03076_si_003.cif
_cod_data_source_block N,N-cis_Re(O)(hox)2Cl_(8b)
_cod_depositor_comments
;
The following automatic conversions were performed:

'_symmetry_cell_setting' value 'Orthorhombic' changed to
'orthorhombic' according to
/usr/data/users/saulius/crontab/automatic-downloads/rss-feeds/ACS/lib/dictionaries/cif_core.dic
dictionary named 'cif_core.dic' version 2.4.2 from 2011-04-26.

Automatic conversion script
Id: cif_fix_values 4268 2015-11-12 08:31:59Z antanas 

 Adding full bibliography for 4345027--4345029.cif.
;
_cod_database_code 4345029

loop_
_symmetry_equiv_pos_as_xyz
'x, y, z'
'-x+1/2, -y, z+1/2'
'-x, y+1/2, -z+1/2'
'x+1/2, -y+1/2, -z'

loop_
_atom_site_label
_atom_site_type_symbol
_atom_site_fract_x
_atom_site_fract_y
_atom_site_fract_z
_atom_site_U_iso_or_equiv
_atom_site_adp_type
_atom_site_occupancy
_atom_site_symmetry_multiplicity
_atom_site_calc_flag
_atom_site_refinement_flags
Re1 Re 1.010312(17) 0.004511(10) 0.871945(8) 0.02017(6) Uani 1 1 d .
Cl1 Cl 1.26077(14) 0.02453(8) 0.79543(7) 0.0317(3) Uani 1 1 d .
O1 O 0.8742(4) -0.0274(2) 0.79795(18) 0.0299(8) Uani 1 1 d .
O2 O 1.1096(4) -0.10899(19) 0.90794(17) 0.0238(7) Uani 1 1 d .
O3 O 0.7060(4) -0.0688(2) 1.0787(2) 0.0343(8) Uani 1 1 d .
O4 O 1.1127(3) 0.05559(18) 0.97161(17) 0.0186(6) Uani 1 1 d .
O5 O 0.9311(4) 0.28974(19) 0.88372(18) 0.0293(7) Uani 1 1 d .
N1 N 0.8082(4) -0.0162(2) 0.9546(2) 0.0218(8) Uani 1 1 d .
N2 N 0.9568(5) 0.1408(2) 0.8471(2) 0.0224(8) Uani 1 1 d .
C1 C 1.0975(6) -0.1405(3) 0.9841(3) 0.0207(10) Uani 1 1 d .
C2 C 0.9745(6) -0.1158(3) 1.0418(3) 0.0247(10) Uani 1 1 d .
C3 C 0.9873(6) -0.1494(3) 1.1210(3) 0.0300(10) Uani 1 1 d .
H3A H 0.9075 -0.1314 1.1609 0.036 Uiso 1 1 calc R
C4 C 1.1131(7) -0.2081(3) 1.1430(3) 0.0340(12) Uani 1 1 d .
H4A H 1.1197 -0.2300 1.1973 0.041 Uiso 1 1 calc R
C5 C 1.2288(7) -0.2345(3) 1.0851(3) 0.0357(12) Uani 1 1 d .
H5A H 1.3143 -0.2756 1.0992 0.043 Uiso 1 1 calc R
C6 C 1.2205(6) -0.2015(3) 1.0074(3) 0.0289(11) Uani 1 1 d .
H6A H 1.3007 -0.2207 0.9682 0.035 Uiso 1 1 calc R
C7 C 0.8248(5) -0.0627(3) 1.0213(3) 0.0228(10) Uani 1 1 d .
C8 C 0.5583(6) -0.0153(4) 1.0705(3) 0.0499(15) Uani 1 1 d .
H8A H 0.5821 0.0452 1.0908 0.060 Uiso 1 1 calc R
H8B H 0.4668 -0.0405 1.1042 0.060 Uiso 1 1 calc R
C9 C 0.5031(5) -0.0105(3) 0.9846(3) 0.0460(13) Uani 1 1 d .
H9A H 0.4033 0.0283 0.9798 0.055 Uiso 1 1 calc R
H9B H 0.4724 -0.0702 0.9647 0.055 Uiso 1 1 calc R
C10 C 0.6447(5) 0.0260(3) 0.9349(3) 0.0314(12) Uani 1 1 d .
H10A H 0.6198 0.0169 0.8762 0.038 Uiso 1 1 calc R
H10B H 0.6532 0.0905 0.9446 0.038 Uiso 1 1 calc R
C11 C 1.0390(6) 0.1139(3) 1.0212(3) 0.0216(10) Uani 1 1 d .
C12 C 0.9577(5) 0.1887(3) 0.9894(3) 0.0218(9) Uani 1 1 d .
C13 C 0.8863(6) 0.2503(3) 1.0434(3) 0.0313(11) Uani 1 1 d .
H13A H 0.8348 0.3023 1.0224 0.038 Uiso 1 1 calc R
C14 C 0.8901(7) 0.2361(3) 1.1261(3) 0.0335(12) Uani 1 1 d .
H14A H 0.8411 0.2781 1.1620 0.040 Uiso 1 1 calc R
C15 C 0.9655(7) 0.1604(3) 1.1574(3) 0.0358(13) Uani 1 1 d .
H15A H 0.9639 0.1495 1.2145 0.043 Uiso 1 1 calc R
C16 C 1.0432(6) 0.1005(3) 1.1052(3) 0.0261(10) Uani 1 1 d .
H16A H 1.0994 0.0502 1.1269 0.031 Uiso 1 1 calc R
C17 C 0.9484(5) 0.2043(3) 0.9011(3) 0.0235(10) Uani 1 1 d .
C18 C 0.9266(7) 0.3179(3) 0.7996(3) 0.0384(13) Uani 1 1 d .
H18A H 1.0424 0.3295 0.7802 0.046 Uiso 1 1 calc R
H18B H 0.8617 0.3737 0.7951 0.046 Uiso 1 1 calc R
C19 C 0.8481(8) 0.2494(3) 0.7479(3) 0.0362(14) Uani 1 1 d .
H19A H 0.8532 0.2676 0.6899 0.043 Uiso 1 1 calc R
H19B H 0.7285 0.2422 0.7633 0.043 Uiso 1 1 calc R
C20 C 0.9399(7) 0.1633(3) 0.7593(3) 0.0325(12) Uani 1 1 d .
H20A H 0.8779 0.1155 0.7310 0.039 Uiso 1 1 calc R
H20B H 1.0530 0.1677 0.7344 0.039 Uiso 1 1 calc R

loop_
_atom_site_aniso_label
_atom_site_aniso_U_11
_atom_site_aniso_U_22
_atom_site_aniso_U_33
_atom_site_aniso_U_23
_atom_site_aniso_U_13
_atom_site_aniso_U_12
Re1 0.02305(9) 0.01980(9) 0.01765(9) -0.00141(7) 0.00042(6) 0.00011(9)
Cl1 0.0323(6) 0.0350(7) 0.0278(6) 0.0000(5) 0.0093(4) 0.0006(5)
O1 0.0349(18) 0.0279(19) 0.0271(17) -0.0041(14) -0.0036(13) -0.0040(15)
O2 0.0299(18) 0.0202(17) 0.0213(16) -0.0022(13) 0.0021(13) 0.0038(13)
O3 0.0269(18) 0.041(2) 0.0349(19) 0.0125(16) 0.0118(15) 0.0104(16)
O4 0.0184(15) 0.0191(16) 0.0184(15) -0.0017(12) -0.0010(12) 0.0028(12)
O5 0.0409(19) 0.0167(15) 0.0303(18) 0.0042(14) -0.0041(15) 0.0030(14)
N1 0.0222(18) 0.022(2) 0.0212(17) 0.0001(16) -0.0010(13) -0.0026(17)
N2 0.024(2) 0.0254(19) 0.0183(18) 0.0030(14) 0.0001(15) 0.0005(16)
C1 0.022(2) 0.013(2) 0.027(2) -0.0026(18) -0.0006(19) -0.0018(18)
C2 0.027(3) 0.017(2) 0.029(2) -0.0011(17) 0.001(2) -0.001(2)
C3 0.033(3) 0.028(2) 0.028(2) 0.0020(19) 0.002(3) 0.000(2)
C4 0.035(3) 0.035(3) 0.031(3) 0.009(2) -0.003(2) 0.000(2)
C5 0.035(3) 0.033(3) 0.039(3) -0.004(2) -0.008(2) 0.008(2)
C6 0.032(3) 0.020(3) 0.034(3) -0.001(2) 0.001(2) 0.002(2)
C7 0.021(2) 0.019(2) 0.029(3) 0.000(2) 0.0019(18) -0.0042(18)
C8 0.035(3) 0.068(4) 0.047(3) 0.017(3) 0.017(2) 0.021(3)
C9 0.024(2) 0.052(3) 0.062(3) 0.016(3) 0.008(2) 0.010(3)
C10 0.022(2) 0.034(3) 0.038(3) 0.005(2) -0.0033(19) 0.006(2)
C11 0.018(3) 0.022(2) 0.024(2) -0.0010(17) -0.0017(19) -0.0035(18)
C12 0.017(2) 0.025(2) 0.024(2) -0.0003(18) -0.0025(17) 0.0008(18)
C13 0.027(3) 0.027(3) 0.041(3) -0.003(2) -0.003(2) 0.007(2)
C14 0.039(3) 0.036(3) 0.025(3) -0.009(2) 0.000(2) 0.006(2)
C15 0.046(4) 0.040(3) 0.021(2) -0.001(2) -0.001(2) 0.002(3)
C16 0.032(3) 0.024(2) 0.022(2) -0.0023(18) -0.0031(19) 0.0018(19)
C17 0.019(2) 0.022(2) 0.029(2) 0.0018(18) -0.0017(18) 0.0011(18)
C18 0.053(4) 0.025(3) 0.038(3) 0.012(2) -0.001(3) 0.000(2)
C19 0.046(4) 0.036(3) 0.027(3) 0.008(2) -0.008(2) 0.004(2)
C20 0.045(3) 0.037(3) 0.015(2) 0.005(2) -0.002(2) 0.002(2)

loop_
_atom_type_symbol
_atom_type_description
_atom_type_scat_dispersion_real
_atom_type_scat_dispersion_imag
_atom_type_scat_source
C C 0.0033 0.0016 'International Tables Vol C Tables 4.2.6.8 and 6.1.1.4'
H H 0.0000 0.0000 'International Tables Vol C Tables 4.2.6.8 and 6.1.1.4'
N N 0.0061 0.0033 'International Tables Vol C Tables 4.2.6.8 and 6.1.1.4'
O O 0.0106 0.0060 'International Tables Vol C Tables 4.2.6.8 and 6.1.1.4'
Cl Cl 0.1484 0.1585 'International Tables Vol C Tables 4.2.6.8 and 6.1.1.4'
Re Re -1.0185 7.2310 'International Tables Vol C Tables 4.2.6.8 and 6.1.1.4'

loop_
_exptl_crystal_face_index_h
_exptl_crystal_face_index_k
_exptl_crystal_face_index_l
_exptl_crystal_face_perp_dist
0.00 -1.00 -1.00 0.1000
0.00 2.00 -1.00 0.0520
2.00 1.00 0.00 0.1070
0.00 1.00 1.00 0.0280
1.00 -1.00 2.00 0.0780
-2.00 0.00 -1.00 0.1090
-1.00 0.00 -2.00 0.1040
1.00 -2.00 2.00 0.0670
0.00 -1.00 1.00 0.0760
0.00 1.00 -1.00 0.0610
1.00 0.00 0.00 0.1130
1.00 0.00 -2.00 0.1140
-1.00 0.00 2.00 0.0840
0.00 1.00 -2.00 0.0690
0.00 -1.00 2.00 0.0600

loop_
_geom_angle_atom_site_label_1
_geom_angle_atom_site_label_2
_geom_angle_atom_site_label_3
_geom_angle
O1 Re1 O2 102.81(14)
O1 Re1 O4 164.28(13)
O2 Re1 O4 85.87(12)
O1 Re1 N1 86.02(14)
O2 Re1 N1 89.11(13)
O4 Re1 N1 80.98(12)
O1 Re1 N2 90.60(14)
O2 Re1 N2 165.83(14)
O4 Re1 N2 82.17(12)
N1 Re1 N2 96.46(14)
O1 Re1 Cl1 101.23(11)
O2 Re1 Cl1 86.14(9)
O4 Re1 Cl1 92.32(9)
N1 Re1 Cl1 172.06(9)
N2 Re1 Cl1 86.77(10)
C1 O2 Re1 123.9(3)
C7 O3 C8 118.4(4)
C11 O4 Re1 125.3(3)
C17 O5 C18 119.6(3)
C7 N1 C10 120.1(4)
C7 N1 Re1 122.4(3)
C10 N1 Re1 117.5(3)
C17 N2 C20 119.0(4)
C17 N2 Re1 125.9(3)
C20 N2 Re1 115.0(3)
O2 C1 C6 116.0(4)
O2 C1 C2 125.5(4)
C6 C1 C2 118.5(4)
C3 C2 C1 118.4(4)
C3 C2 C7 117.9(4)
C1 C2 C7 123.5(4)
C4 C3 C2 121.8(5)
C4 C3 H3A 119.1
C2 C3 H3A 119.1
C5 C4 C3 119.2(5)
C5 C4 H4A 120.4
C3 C4 H4A 120.4
C6 C5 C4 120.2(5)
C6 C5 H5A 119.9
C4 C5 H5A 119.9
C5 C6 C1 121.9(5)
C5 C6 H6A 119.1
C1 C6 H6A 119.1
N1 C7 O3 123.7(4)
N1 C7 C2 124.4(4)
O3 C7 C2 111.9(4)
O3 C8 C9 111.1(4)
O3 C8 H8A 109.4
C9 C8 H8A 109.4
O3 C8 H8B 109.4
C9 C8 H8B 109.4
H8A C8 H8B 108.0
C8 C9 C10 108.3(4)
C8 C9 H9A 110.0
C10 C9 H9A 110.0
C8 C9 H9B 110.0
C10 C9 H9B 110.0
H9A C9 H9B 108.4
N1 C10 C9 112.5(4)
N1 C10 H10A 109.1
C9 C10 H10A 109.1
N1 C10 H10B 109.1
C9 C10 H10B 109.1
H10A C10 H10B 107.8
O4 C11 C16 119.6(4)
O4 C11 C12 120.6(4)
C16 C11 C12 119.8(4)
C11 C12 C13 119.1(4)
C11 C12 C17 121.2(4)
C13 C12 C17 119.6(4)
C14 C13 C12 120.6(5)
C14 C13 H13A 119.7
C12 C13 H13A 119.7
C13 C14 C15 120.2(5)
C13 C14 H14A 119.9
C15 C14 H14A 119.9
C14 C15 C16 120.0(5)
C14 C15 H15A 120.0
C16 C15 H15A 120.0
C11 C16 C15 120.1(4)
C11 C16 H16A 119.9
C15 C16 H16A 119.9
N2 C17 O5 124.9(4)
N2 C17 C12 123.2(4)
O5 C17 C12 111.9(4)
O5 C18 C19 110.6(4)
O5 C18 H18A 109.5
C19 C18 H18A 109.5
O5 C18 H18B 109.5
C19 C18 H18B 109.5
H18A C18 H18B 108.1
C18 C19 C20 109.3(5)
C18 C19 H19A 109.8
C20 C19 H19A 109.8
C18 C19 H19B 109.8
C20 C19 H19B 109.8
H19A C19 H19B 108.3
N2 C20 C19 111.2(4)
N2 C20 H20A 109.4
C19 C20 H20A 109.4
N2 C20 H20B 109.4
C19 C20 H20B 109.4
H20A C20 H20B 108.0

loop_
_geom_bond_atom_site_label_1
_geom_bond_atom_site_label_2
_geom_bond_distance
Re1 O1 1.695(3)
Re1 O2 1.978(3)
Re1 O4 1.981(3)
Re1 N1 2.124(3)
Re1 N2 2.142(3)
Re1 Cl1 2.3728(11)
O2 C1 1.338(5)
O3 C7 1.336(5)
O3 C8 1.432(5)
O4 C11 1.335(5)
O5 C17 1.330(5)
O5 C18 1.443(5)
N1 C7 1.305(5)
N1 C10 1.484(5)
N2 C17 1.307(5)
N2 C20 1.484(5)
C1 C6 1.398(6)
C1 C2 1.411(6)
C2 C3 1.397(6)
C2 C7 1.474(6)
C3 C4 1.386(7)
C3 H3A 0.9500
C4 C5 1.380(7)
C4 H4A 0.9500
C5 C6 1.369(7)
C5 H5A 0.9500
C6 H6A 0.9500
C8 C9 1.476(7)
C8 H8A 0.9900
C8 H8B 0.9900
C9 C10 1.495(6)
C9 H9A 0.9900
C9 H9B 0.9900
C10 H10A 0.9900
C10 H10B 0.9900
C11 C16 1.390(6)
C11 C12 1.402(6)
C12 C13 1.403(6)
C12 C17 1.467(6)
C13 C14 1.371(6)
C13 H13A 0.9500
C14 C15 1.390(7)
C14 H14A 0.9500
C15 C16 1.390(6)
C15 H15A 0.9500
C16 H16A 0.9500
C18 C19 1.475(6)
C18 H18A 0.9900
C18 H18B 0.9900
C19 C20 1.504(6)
C19 H19A 0.9900
C19 H19B 0.9900
C20 H20A 0.9900
C20 H20B 0.9900
